data_7049750
loop_
_publ_author_name
'Wang, Yingxia'
'Eichhoefer, Andreas'
'Weigend, Florian'
'Fenske, Dieter'
'Fuhr, Olaf'

_publ_section_title
;
 The coordination behavior of
 2,3-bis(diphenylphosphino)maleic-N-phenylimide towards copper, silver,
 gold and palladium
;
_journal_name_full 'Dalton Transactions'
_journal_paper_doi 10.1039/C8DT05003A
_journal_year 2019
_chemical_formula_moiety 'C68 H50 Au N2 O4 P4, Cl, 3(C H2 Cl2)'
_chemical_formula_sum 'C71 H56 Au Cl7 N2 O4 P4'
_chemical_formula_weight 1570.17
_space_group_crystal_system monoclinic
_space_group_IT_number 15
_space_group_name_Hall '-C 2yc'
_space_group_name_H-M_alt 'C 1 2/c 1'
_symmetry_space_group_name_Hall '-C 2yc'
_symmetry_space_group_name_H-M 'C 1 2/c 1'
_atom_sites_solution_hydrogens geom
_atom_sites_solution_primary direct
_audit_creation_date 2017-08-14
_audit_creation_method
;
Olex2 1.2
(compiled 2017.08.10 svn.r3458 for OlexSys, GUI svn.r5375)
;
_audit_update_record
;
2018-06-07 deposited with the CCDC.    2019-04-17 downloaded from the CCDC.
;
_cell_angle_alpha 90
_cell_angle_beta 113.822(2)
_cell_angle_gamma 90
_cell_formula_units_Z 8
_cell_length_a 42.9195(12)
_cell_length_b 11.5745(2)
_cell_length_c 29.7098(8)
_cell_measurement_reflns_used 13541
_cell_measurement_temperature 180.15
_cell_measurement_theta_max 27.39
_cell_measurement_theta_min 2.23
_cell_volume 13501.6(6)
_computing_molecular_graphics 'Olex2 (Dolomanov et al., 2009)'
_computing_publication_material 'Olex2 (Dolomanov et al., 2009)'
_computing_structure_refinement 'ShelXL (Sheldrick, 2015)'
_computing_structure_solution 'ShelXS (Sheldrick, 2008)'
_diffrn_ambient_temperature 180.15
_diffrn_detector 'image plate (34 cm diameter)'
_diffrn_detector_area_resol_mean 6.67
_diffrn_detector_type STOE
_diffrn_measured_fraction_theta_full 0.999
_diffrn_measured_fraction_theta_max 0.987
_diffrn_measurement_device '2-circle goniometer'
_diffrn_measurement_device_type 'Stoe IPDS2T'
_diffrn_measurement_method 'rotation method'
_diffrn_radiation_collimation '0.5 mm diameter, monocapillary'
_diffrn_radiation_monochromator 'plane graphite'
_diffrn_radiation_probe x-ray
_diffrn_radiation_type MoK\a
_diffrn_radiation_wavelength 0.71073
_diffrn_reflns_av_R_equivalents 0.0888
_diffrn_reflns_av_unetI/netI 0.0572
_diffrn_reflns_Laue_measured_fraction_full 0.999
_diffrn_reflns_Laue_measured_fraction_max 0.987
_diffrn_reflns_limit_h_max 54
_diffrn_reflns_limit_h_min -54
_diffrn_reflns_limit_k_max 14
_diffrn_reflns_limit_k_min -14
_diffrn_reflns_limit_l_max 35
_diffrn_reflns_limit_l_min -37
_diffrn_reflns_number 52905
_diffrn_reflns_point_group_measured_fraction_full 0.999
_diffrn_reflns_point_group_measured_fraction_max 0.987
_diffrn_reflns_theta_full 25.242
_diffrn_reflns_theta_max 26.818
_diffrn_reflns_theta_min 2.059
_diffrn_source 'sealed X-ray tube, 12 x 0.4 mm long-fine focus'
_diffrn_source_current 40
_diffrn_source_power 2.000
_diffrn_source_target Mo
_diffrn_source_type 'sealed X-ray tube'
_diffrn_source_voltage 50
_exptl_absorpt_coefficient_mu 2.602
_exptl_absorpt_correction_T_max 0.8699
_exptl_absorpt_correction_T_min 0.5109
_exptl_absorpt_correction_type integration
_exptl_absorpt_process_details 'STOE Xred and LANA'
_exptl_crystal_colour red
_exptl_crystal_colour_primary red
_exptl_crystal_density_diffrn 1.545
_exptl_crystal_description plank
_exptl_crystal_F_000 6288
_exptl_crystal_size_max 0.35
_exptl_crystal_size_mid 0.11
_exptl_crystal_size_min 0.06
_refine_diff_density_max 3.217
_refine_diff_density_min -3.982
_refine_diff_density_rms 0.221
_refine_ls_extinction_coef 0.00209(12)
_refine_ls_extinction_expression Fc^*^=kFc[1+0.001xFc^2^\l^3^/sin(2\q)]^-1/4^
_refine_ls_extinction_method 'SHELXL-2014/7 (Sheldrick 2014'
_refine_ls_goodness_of_fit_ref 1.028
_refine_ls_hydrogen_treatment constr
_refine_ls_matrix_type full
_refine_ls_number_parameters 769
_refine_ls_number_reflns 14278
_refine_ls_number_restraints 0
_refine_ls_restrained_S_all 1.028
_refine_ls_R_factor_all 0.0955
_refine_ls_R_factor_gt 0.0769
_refine_ls_shift/su_max 0.002
_refine_ls_shift/su_mean 0.000
_refine_ls_structure_factor_coef Fsqd
_refine_ls_weighting_details 'w=1/[\s^2^(Fo^2^)+(0.1641P)^2^] where P=(Fo^2^+2Fc^2^)/3'
_refine_ls_weighting_scheme calc
_refine_ls_wR_factor_gt 0.2066
_refine_ls_wR_factor_ref 0.2275
_reflns_Friedel_coverage 0.000
_reflns_number_gt 10474
_reflns_number_total 14278
_reflns_threshold_expression 'I > 2\s(I)'
_cod_data_source_file c8dt05003a2.cif
_cod_data_source_block wyx207-dcm-cyhex
_cod_database_code 7049750
_shelx_shelxl_version_number 2014/7
_shelx_space_group_comment
;
The symmetry employed for this shelxl refinement is uniquely defined
by the following loop, which should always be used as a source of
symmetry information in preference to the above space-group names.
They are only intended as comments.
;
_shelx_estimated_absorpt_t_max 0.860
_shelx_estimated_absorpt_t_min 0.463
_olex2_refinement_description
;
1. Fixed Uiso
 At 1.2 times of:
  All C(H) groups, All C(H,H) groups, All C(H,H,H,H) groups
2. Others
 Fixed Sof: Cl3A(0.6) Cl4A(0.6) Cl3B(0.4) Cl4B(0.4) H69A(0.6) H69B(0.6)
 H69C(0.4) H69D(0.4)
3.a Secondary CH2 refined with riding coordinates:
 C69(H69A,H69B), C69(H69C,H69D), C70(H70A,H70B), C71(H71A,H71B)
3.b Aromatic/amide H refined with riding coordinates:
 C2(H2), C3(H3), C4(H4), C5(H5), C6(H6), C8(H8), C9(H9), C10(H10), C11(H11),
 C12(H12), C18(H18), C19(H19), C20(H20), C21(H21), C22(H22), C24(H24), C25(H25),
  C26(H26), C27(H27), C28(H28), C30(H30), C31(H31), C32(H32), C33(H33),
 C34(H34), C36(H36), C37(H37), C38(H38), C39(H39), C40(H40), C42(H42), C43(H43),
  C44(H44), C45(H45), C46(H46), C52(H52), C53(H53), C54(H54), C55(H55),
 C56(H56), C58(H58), C59(H59), C60(H60), C61(H61), C62(H62), C64(H64), C65(H65),
  C66(H66), C67(H67), C68(H68)
;
_olex2_submission_special_instructions 'No special instructions were received'

loop_
_space_group_symop_operation_xyz
'x, y, z'
'-x, y, -z+1/2'
'x+1/2, y+1/2, z'
'-x+1/2, y+1/2, -z+1/2'
'-x, -y, -z'
'x, -y, z-1/2'
'-x+1/2, -y+1/2, -z'
'x+1/2, -y+1/2, z-1/2'

loop_
_atom_site_label
_atom_site_type_symbol
_atom_site_fract_x
_atom_site_fract_y
_atom_site_fract_z
_atom_site_U_iso_or_equiv
_atom_site_adp_type
_atom_site_occupancy
_atom_site_site_symmetry_order
_atom_site_calc_flag
_atom_site_refinement_flags_posn
_atom_site_refinement_flags_adp
_atom_site_refinement_flags_occupancy
_atom_site_disorder_assembly
_atom_site_disorder_group
Au1 Au 0.64768(2) 0.43164(2) 0.57431(2) 0.04117(15) Uani 1 1 d . . . . .
P1 P 0.65563(5) 0.23626(15) 0.55375(7) 0.0409(4) Uani 1 1 d . . . . .
P2 P 0.70887(5) 0.44540(15) 0.61742(7) 0.0385(4) Uani 1 1 d . . . . .
P3 P 0.61667(5) 0.50216(16) 0.62064(7) 0.0403(4) Uani 1 1 d . . . . .
P4 P 0.61063(5) 0.54705(15) 0.50582(7) 0.0388(4) Uani 1 1 d . . . . .
O1 O 0.71410(14) 0.0251(5) 0.5619(2) 0.0543(13) Uani 1 1 d . . . . .
O2 O 0.78469(13) 0.3155(4) 0.64702(19) 0.0459(11) Uani 1 1 d . . . . .
O3 O 0.55421(15) 0.6719(5) 0.6223(2) 0.0517(13) Uani 1 1 d . . . . .
O4 O 0.54239(14) 0.7342(5) 0.4651(2) 0.0500(12) Uani 1 1 d . . . . .
N1 N 0.75729(15) 0.1484(5) 0.6103(2) 0.0410(13) Uani 1 1 d . . . . .
N2 N 0.54303(15) 0.7343(5) 0.5430(2) 0.0399(13) Uani 1 1 d . . . . .
C1 C 0.64293(19) 0.2005(6) 0.4896(3) 0.0461(16) Uani 1 1 d . . . . .
C2 C 0.6094(2) 0.1644(8) 0.4626(3) 0.057(2) Uani 1 1 d . . . . .
H2 H 0.5945 0.1544 0.4787 0.069 Uiso 1 1 calc R . . . .
C3 C 0.5977(3) 0.1432(8) 0.4126(3) 0.064(2) Uani 1 1 d . . . . .
H3 H 0.5749 0.1195 0.3944 0.077 Uiso 1 1 calc R . . . .
C4 C 0.6196(3) 0.1567(9) 0.3897(4) 0.073(3) Uani 1 1 d . . . . .
H4 H 0.6119 0.1419 0.3554 0.088 Uiso 1 1 calc R . . . .
C5 C 0.6520(3) 0.1913(9) 0.4159(4) 0.065(2) Uani 1 1 d . . . . .
H5 H 0.6670 0.1989 0.3997 0.078 Uiso 1 1 calc R . . . .
C6 C 0.6643(2) 0.2160(8) 0.4659(3) 0.0544(19) Uani 1 1 d . . . . .
H6 H 0.6869 0.2429 0.4834 0.065 Uiso 1 1 calc R . . . .
C7 C 0.64112(18) 0.1163(7) 0.5805(3) 0.0421(15) Uani 1 1 d . . . . .
C8 C 0.6306(2) 0.1393(7) 0.6185(3) 0.057(2) Uani 1 1 d . . . . .
H8 H 0.6308 0.2165 0.6294 0.068 Uiso 1 1 calc R . . . .
C9 C 0.6203(3) 0.0528(7) 0.6399(4) 0.057(2) Uani 1 1 d . . . . .
H9 H 0.6131 0.0694 0.6655 0.069 Uiso 1 1 calc R . . . .
C10 C 0.6203(3) -0.0596(7) 0.6243(4) 0.057(2) Uani 1 1 d . . . . .
H10 H 0.6134 -0.1206 0.6397 0.068 Uiso 1 1 calc R . . . .
C11 C 0.6299(3) -0.0834(7) 0.5877(4) 0.058(2) Uani 1 1 d . . . . .
H11 H 0.6293 -0.1609 0.5769 0.069 Uiso 1 1 calc R . . . .
C12 C 0.6407(2) 0.0037(7) 0.5656(3) 0.054(2) Uani 1 1 d . . . . .
H12 H 0.6478 -0.0143 0.5400 0.065 Uiso 1 1 calc R . . . .
C13 C 0.72331(19) 0.1163(6) 0.5804(3) 0.0446(16) Uani 1 1 d . . . . .
C14 C 0.70192(18) 0.2205(6) 0.5801(3) 0.0385(14) Uani 1 1 d . . . . .
C15 C 0.72270(18) 0.3043(6) 0.6052(3) 0.0393(14) Uani 1 1 d . . . . .
C16 C 0.75891(18) 0.2615(6) 0.6240(3) 0.0396(14) Uani 1 1 d . . . . .
C17 C 0.78585(18) 0.0741(5) 0.6175(3) 0.0400(15) Uani 1 1 d . . . . .
C18 C 0.7902(2) 0.0276(7) 0.5780(3) 0.0466(17) Uani 1 1 d . . . . .
H18 H 0.7743 0.0435 0.5454 0.056 Uiso 1 1 calc R . . . .
C19 C 0.8182(2) -0.0429(7) 0.5861(4) 0.0529(19) Uani 1 1 d . . . . .
H19 H 0.8212 -0.0762 0.5589 0.063 Uiso 1 1 calc R . . . .
C20 C 0.8412(2) -0.0644(7) 0.6328(4) 0.057(2) Uani 1 1 d . . . . .
H20 H 0.8600 -0.1138 0.6380 0.068 Uiso 1 1 calc R . . . .
C21 C 0.8374(2) -0.0141(8) 0.6732(4) 0.060(2) Uani 1 1 d . . . . .
H21 H 0.8540 -0.0268 0.7057 0.072 Uiso 1 1 calc R . . . .
C22 C 0.8092(2) 0.0541(7) 0.6653(3) 0.0521(19) Uani 1 1 d . . . . .
H22 H 0.8058 0.0868 0.6923 0.062 Uiso 1 1 calc R . . . .
C23 C 0.7346(2) 0.5455(6) 0.6003(3) 0.0438(16) Uani 1 1 d . . . . .
C24 C 0.7467(2) 0.5117(7) 0.5647(3) 0.0478(17) Uani 1 1 d . . . . .
H24 H 0.7435 0.4344 0.5528 0.057 Uiso 1 1 calc R . . . .
C25 C 0.7632(2) 0.5904(7) 0.5469(3) 0.0516(19) Uani 1 1 d . . . . .
H25 H 0.7709 0.5676 0.5224 0.062 Uiso 1 1 calc R . . . .
C26 C 0.7685(2) 0.7017(8) 0.5646(4) 0.062(2) Uani 1 1 d . . . . .
H26 H 0.7805 0.7548 0.5531 0.074 Uiso 1 1 calc R . . . .
C27 C 0.7565(2) 0.7363(7) 0.5985(3) 0.056(2) Uani 1 1 d . . . . .
H27 H 0.7594 0.8143 0.6094 0.067 Uiso 1 1 calc R . . . .
C28 C 0.7402(2) 0.6589(6) 0.6171(3) 0.0479(17) Uani 1 1 d . . . . .
H28 H 0.7328 0.6834 0.6417 0.058 Uiso 1 1 calc R . . . .
C29 C 0.7252(2) 0.4469(7) 0.6842(3) 0.0474(17) Uani 1 1 d . . . . .
C30 C 0.7077(2) 0.3855(9) 0.7070(3) 0.060(2) Uani 1 1 d . . . . .
H30 H 0.6878 0.3436 0.6876 0.072 Uiso 1 1 calc R . . . .
C31 C 0.7193(3) 0.3850(11) 0.7577(4) 0.076(3) Uani 1 1 d . . . . .
H31 H 0.7075 0.3410 0.7728 0.091 Uiso 1 1 calc R . . . .
C32 C 0.7478(3) 0.4474(10) 0.7866(4) 0.074(3) Uani 1 1 d . . . . .
H32 H 0.7548 0.4500 0.8213 0.089 Uiso 1 1 calc R . . . .
C33 C 0.7656(3) 0.5051(9) 0.7651(3) 0.070(3) Uani 1 1 d . . . . .
H33 H 0.7857 0.5461 0.7848 0.085 Uiso 1 1 calc R . . . .
C34 C 0.7548(2) 0.5044(8) 0.7147(3) 0.059(2) Uani 1 1 d . . . . .
H34 H 0.7678 0.5441 0.7002 0.071 Uiso 1 1 calc R . . . .
C35 C 0.6378(2) 0.6071(7) 0.6686(3) 0.0476(16) Uani 1 1 d . . . . .
C36 C 0.6666(2) 0.6617(7) 0.6689(4) 0.056(2) Uani 1 1 d . . . . .
H36 H 0.6751 0.6408 0.6450 0.067 Uiso 1 1 calc R . . . .
C37 C 0.6831(2) 0.7453(8) 0.7029(4) 0.068(3) Uani 1 1 d . . . . .
H37 H 0.7031 0.7805 0.7029 0.081 Uiso 1 1 calc R . . . .
C38 C 0.6704(3) 0.7789(9) 0.7377(4) 0.072(3) Uani 1 1 d . . . . .
H38 H 0.6816 0.8374 0.7611 0.086 Uiso 1 1 calc R . . . .
C39 C 0.6422(3) 0.7280(9) 0.7379(3) 0.065(2) Uani 1 1 d . . . . .
H39 H 0.6335 0.7517 0.7612 0.078 Uiso 1 1 calc R . . . .
C40 C 0.6255(2) 0.6388(8) 0.7035(3) 0.0554(19) Uani 1 1 d . . . . .
H40 H 0.6061 0.6014 0.7045 0.067 Uiso 1 1 calc R . . . .
C41 C 0.59270(19) 0.4098(6) 0.6442(3) 0.0425(15) Uani 1 1 d . . . . .
C42 C 0.6086(2) 0.3568(7) 0.6897(3) 0.0514(18) Uani 1 1 d . . . . .
H42 H 0.6318 0.3735 0.7096 0.062 Uiso 1 1 calc R . . . .
C43 C 0.5910(2) 0.2801(8) 0.7063(3) 0.059(2) Uani 1 1 d . . . . .
H43 H 0.6020 0.2455 0.7377 0.071 Uiso 1 1 calc R . . . .
C44 C 0.5573(3) 0.2530(8) 0.6773(4) 0.064(2) Uani 1 1 d . . . . .
H44 H 0.5454 0.1987 0.6885 0.077 Uiso 1 1 calc R . . . .
C45 C 0.5411(2) 0.3057(8) 0.6321(3) 0.058(2) Uani 1 1 d . . . . .
H45 H 0.5179 0.2890 0.6127 0.070 Uiso 1 1 calc R . . . .
C46 C 0.5585(2) 0.3830(7) 0.6146(3) 0.0482(17) Uani 1 1 d . . . . .
H46 H 0.5473 0.4173 0.5830 0.058 Uiso 1 1 calc R . . . .
C47 C 0.55991(19) 0.6680(6) 0.5864(3) 0.0435(16) Uani 1 1 d . . . . .
C48 C 0.5846(2) 0.5915(6) 0.5758(3) 0.0411(15) Uani 1 1 d . . . . .
C49 C 0.58150(18) 0.6113(6) 0.5299(3) 0.0384(14) Uani 1 1 d . . . . .
C50 C 0.55331(18) 0.6989(6) 0.5066(3) 0.0390(14) Uani 1 1 d . . . . .
C51 C 0.51570(19) 0.8116(6) 0.5372(3) 0.0447(16) Uani 1 1 d . . . . .
C52 C 0.5214(2) 0.9014(7) 0.5699(4) 0.055(2) Uani 1 1 d . . . . .
H52 H 0.5432 0.9115 0.5960 0.066 Uiso 1 1 calc R . . . .
C53 C 0.4950(3) 0.9774(8) 0.5643(4) 0.069(3) Uani 1 1 d . . . . .
H53 H 0.4984 1.0391 0.5868 0.083 Uiso 1 1 calc R . . . .
C54 C 0.4640(3) 0.9622(8) 0.5258(4) 0.059(2) Uani 1 1 d . . . . .
H54 H 0.4459 1.0140 0.5217 0.070 Uiso 1 1 calc R . . . .
C55 C 0.4590(2) 0.8753(8) 0.4941(4) 0.061(2) Uani 1 1 d . . . . .
H55 H 0.4374 0.8672 0.4674 0.073 Uiso 1 1 calc R . . . .
C56 C 0.4844(2) 0.7969(7) 0.4991(3) 0.0479(17) Uani 1 1 d . . . . .
H56 H 0.4803 0.7343 0.4767 0.058 Uiso 1 1 calc R . . . .
C57 C 0.62765(19) 0.6738(6) 0.4871(3) 0.0416(15) Uani 1 1 d . . . . .
C58 C 0.6080(2) 0.7392(7) 0.4469(3) 0.055(2) Uani 1 1 d . . . . .
H58 H 0.5852 0.7172 0.4275 0.066 Uiso 1 1 calc R . . . .
C59 C 0.6216(2) 0.8376(7) 0.4346(4) 0.058(2) Uani 1 1 d . . . . .
H59 H 0.6079 0.8838 0.4074 0.070 Uiso 1 1 calc R . . . .
C60 C 0.6546(3) 0.8671(7) 0.4620(4) 0.059(2) Uani 1 1 d . . . . .
H60 H 0.6640 0.9333 0.4532 0.071 Uiso 1 1 calc R . . . .
C61 C 0.6744(2) 0.8027(7) 0.5018(3) 0.0505(18) Uani 1 1 d . . . . .
H61 H 0.6973 0.8244 0.5207 0.061 Uiso 1 1 calc R . . . .
C62 C 0.66099(19) 0.7062(6) 0.5145(3) 0.0433(15) Uani 1 1 d . . . . .
H62 H 0.6748 0.6616 0.5423 0.052 Uiso 1 1 calc R . . . .
C63 C 0.5840(2) 0.4801(6) 0.4481(3) 0.0439(16) Uani 1 1 d . . . . .
C64 C 0.5506(2) 0.4484(9) 0.4378(4) 0.060(2) Uani 1 1 d . . . . .
H64 H 0.5415 0.4606 0.4617 0.073 Uiso 1 1 calc R . . . .
C65 C 0.5305(3) 0.3988(11) 0.3926(4) 0.079(3) Uani 1 1 d . . . . .
H65 H 0.5075 0.3788 0.3856 0.095 Uiso 1 1 calc R . . . .
C66 C 0.5435(3) 0.3788(11) 0.3583(4) 0.074(3) Uani 1 1 d . . . . .
H66 H 0.5300 0.3432 0.3278 0.089 Uiso 1 1 calc R . . . .
C67 C 0.5774(3) 0.4121(8) 0.3690(3) 0.060(2) Uani 1 1 d . . . . .
H67 H 0.5866 0.4011 0.3452 0.072 Uiso 1 1 calc R . . . .
C68 C 0.5968(2) 0.4596(7) 0.4131(3) 0.0500(18) Uani 1 1 d . . . . .
H68 H 0.6198 0.4791 0.4202 0.060 Uiso 1 1 calc R . . . .
Cl1 Cl 0.7500 0.2500 0.5000 0.0486(6) Uani 1 2 d S T P . .
Cl2 Cl 0.5000 0.5000 0.5000 0.0452(5) Uani 1 2 d S T P . .
Cl3A Cl 0.6655(2) 0.1036(8) 0.7653(3) 0.117(2) Uiso 0.6 1 d . . . A 1
Cl4A Cl 0.6311(2) 0.1071(8) 0.8300(3) 0.132(2) Uiso 0.6 1 d . . . A 1
Cl3B Cl 0.6728(3) 0.1649(9) 0.7850(4) 0.104(2) Uiso 0.4 1 d . . . A 2
Cl4B Cl 0.6214(4) 0.0196(15) 0.7942(6) 0.158(5) Uiso 0.4 1 d . . . A 2
C69 C 0.6653(5) 0.0656(16) 0.8232(8) 0.130(6) Uiso 1 1 d . . . . .
H69A H 0.6674 -0.0194 0.8270 0.156 Uiso 0.6 1 calc R . . A 1
H69B H 0.6854 0.1005 0.8496 0.156 Uiso 0.6 1 calc R . . A 1
H69C H 0.6697 0.1014 0.8554 0.156 Uiso 0.4 1 calc R . . A 2
H69D H 0.6806 -0.0017 0.8286 0.156 Uiso 0.4 1 calc R . . A 2
Cl5 Cl 0.4358(3) 0.0600(9) 0.2870(4) 0.245(4) Uiso 1 1 d . . . . .
Cl6 Cl 0.45132(15) 0.2934(5) 0.2599(2) 0.1513(18) Uiso 1 1 d . . . . .
C70 C 0.4644(4) 0.1797(13) 0.3003(6) 0.108(4) Uiso 1 1 d . . . . .
H70A H 0.4685 0.2088 0.3336 0.129 Uiso 1 1 calc R . . . .
H70B H 0.4865 0.1515 0.3013 0.129 Uiso 1 1 calc R . . . .
Cl7 Cl 0.55266(18) 0.6697(6) 0.2908(3) 0.182(2) Uiso 1 1 d . . . . .
Cl8 Cl 0.53063(16) 0.8373(6) 0.3386(2) 0.164(2) Uiso 1 1 d . . . . .
C71 C 0.5296(5) 0.6913(17) 0.3249(7) 0.137(6) Uiso 1 1 d . . . . .
H71A H 0.5394 0.6457 0.3556 0.165 Uiso 1 1 calc R . . . .
H71B H 0.5058 0.6660 0.3062 0.165 Uiso 1 1 calc R . . . .

loop_
_atom_site_aniso_label
_atom_site_aniso_U_11
_atom_site_aniso_U_22
_atom_site_aniso_U_33
_atom_site_aniso_U_23
_atom_site_aniso_U_13
_atom_site_aniso_U_12
Au1 0.0444(2) 0.03610(19) 0.0482(2) 0.00243(11) 0.02414(14) 0.00260(10)
P1 0.0429(9) 0.0344(9) 0.0497(10) 0.0016(7) 0.0232(8) -0.0007(7)
P2 0.0407(9) 0.0351(9) 0.0439(10) -0.0004(7) 0.0214(8) 0.0006(7)
P3 0.0451(10) 0.0376(9) 0.0423(9) 0.0017(7) 0.0218(8) 0.0012(7)
P4 0.0430(9) 0.0350(8) 0.0432(10) 0.0013(7) 0.0224(8) 0.0017(7)
O1 0.050(3) 0.039(3) 0.076(4) -0.007(3) 0.028(3) -0.002(2)
O2 0.050(3) 0.038(3) 0.048(3) -0.001(2) 0.018(2) -0.001(2)
O3 0.063(3) 0.054(3) 0.048(3) 0.000(2) 0.033(3) 0.008(3)
O4 0.054(3) 0.049(3) 0.049(3) 0.008(2) 0.023(3) 0.010(2)
N1 0.039(3) 0.034(3) 0.053(3) 0.002(3) 0.021(3) 0.001(2)
N2 0.046(3) 0.035(3) 0.044(3) 0.003(2) 0.023(3) 0.007(2)
C1 0.046(4) 0.041(4) 0.051(4) -0.001(3) 0.020(3) 0.001(3)
C2 0.052(4) 0.055(5) 0.063(5) 0.001(4) 0.021(4) -0.004(4)
C3 0.075(6) 0.059(5) 0.055(5) -0.005(4) 0.021(4) -0.006(4)
C4 0.092(8) 0.069(6) 0.056(5) -0.005(5) 0.028(5) 0.005(5)
C5 0.073(6) 0.070(6) 0.060(5) 0.000(5) 0.035(5) 0.015(5)
C6 0.052(4) 0.061(5) 0.060(5) 0.006(4) 0.033(4) 0.008(4)
C7 0.036(3) 0.047(4) 0.046(4) 0.004(3) 0.020(3) -0.002(3)
C8 0.070(5) 0.044(4) 0.063(5) -0.004(4) 0.034(4) -0.003(4)
C9 0.069(6) 0.056(5) 0.062(5) 0.003(4) 0.043(5) 0.000(4)
C10 0.071(6) 0.047(4) 0.062(5) 0.007(4) 0.035(5) -0.006(4)
C11 0.070(6) 0.041(4) 0.069(6) -0.003(4) 0.035(5) -0.004(4)
C12 0.053(4) 0.050(5) 0.067(5) -0.002(4) 0.031(4) -0.012(4)
C13 0.049(4) 0.037(4) 0.056(4) 0.002(3) 0.029(4) 0.000(3)
C14 0.046(4) 0.033(3) 0.042(4) 0.000(3) 0.023(3) -0.001(3)
C15 0.042(3) 0.036(3) 0.045(4) 0.000(3) 0.022(3) 0.001(3)
C16 0.048(4) 0.038(3) 0.037(3) 0.000(3) 0.020(3) 0.003(3)
C17 0.039(4) 0.035(3) 0.051(4) 0.000(3) 0.022(3) 0.004(3)
C18 0.060(5) 0.038(4) 0.050(4) 0.001(3) 0.031(4) -0.002(3)
C19 0.057(5) 0.042(4) 0.072(6) -0.010(4) 0.038(4) -0.005(3)
C20 0.057(5) 0.049(5) 0.070(6) 0.011(4) 0.032(5) 0.015(4)
C21 0.047(4) 0.067(6) 0.065(5) 0.010(4) 0.020(4) 0.018(4)
C22 0.053(5) 0.060(5) 0.050(4) 0.004(4) 0.028(4) 0.010(4)
C23 0.051(4) 0.035(3) 0.047(4) 0.003(3) 0.021(3) -0.005(3)
C24 0.062(5) 0.037(4) 0.049(4) -0.006(3) 0.027(4) -0.006(3)
C25 0.054(5) 0.053(4) 0.054(5) 0.001(4) 0.028(4) -0.007(4)
C26 0.070(6) 0.054(5) 0.069(6) 0.001(4) 0.035(5) -0.021(4)
C27 0.066(5) 0.041(4) 0.064(5) -0.006(4) 0.030(4) -0.010(4)
C28 0.055(4) 0.037(4) 0.058(5) -0.002(3) 0.029(4) -0.004(3)
C29 0.053(4) 0.046(4) 0.052(4) -0.001(3) 0.030(4) 0.009(3)
C30 0.064(5) 0.064(5) 0.059(5) 0.012(4) 0.032(4) 0.000(4)
C31 0.090(8) 0.090(7) 0.064(6) 0.024(6) 0.047(6) 0.016(6)
C32 0.084(7) 0.089(8) 0.046(5) 0.004(5) 0.024(5) 0.029(6)
C33 0.085(7) 0.070(6) 0.047(5) -0.004(4) 0.018(5) -0.003(5)
C34 0.063(5) 0.055(5) 0.057(5) -0.004(4) 0.023(4) -0.004(4)
C35 0.054(4) 0.042(4) 0.046(4) 0.003(3) 0.019(3) 0.005(3)
C36 0.051(4) 0.045(4) 0.073(6) -0.001(4) 0.027(4) 0.006(3)
C37 0.052(5) 0.055(5) 0.085(7) -0.012(5) 0.016(5) -0.006(4)
C38 0.080(7) 0.055(5) 0.061(6) -0.013(4) 0.008(5) 0.000(5)
C39 0.087(7) 0.064(6) 0.044(4) -0.010(4) 0.026(5) -0.002(5)
C40 0.066(5) 0.057(5) 0.043(4) -0.007(4) 0.022(4) 0.000(4)
C41 0.046(4) 0.043(4) 0.046(4) 0.002(3) 0.025(3) -0.002(3)
C42 0.055(4) 0.049(4) 0.054(4) 0.006(4) 0.026(4) 0.006(3)
C43 0.066(5) 0.063(5) 0.055(5) 0.020(4) 0.032(4) 0.008(4)
C44 0.075(6) 0.055(5) 0.079(6) 0.012(5) 0.048(5) -0.004(4)
C45 0.055(5) 0.060(5) 0.061(5) 0.005(4) 0.026(4) -0.009(4)
C46 0.052(4) 0.047(4) 0.047(4) 0.007(3) 0.021(3) 0.002(3)
C47 0.048(4) 0.034(3) 0.055(4) -0.001(3) 0.028(3) -0.001(3)
C48 0.055(4) 0.032(3) 0.047(4) 0.001(3) 0.031(3) 0.000(3)
C49 0.045(4) 0.032(3) 0.039(3) 0.001(3) 0.018(3) -0.003(3)
C50 0.043(3) 0.032(3) 0.044(4) 0.003(3) 0.020(3) 0.002(3)
C51 0.052(4) 0.034(3) 0.060(4) 0.007(3) 0.035(4) 0.003(3)
C52 0.055(5) 0.045(4) 0.072(6) -0.006(4) 0.032(4) -0.002(3)
C53 0.092(7) 0.043(5) 0.100(8) -0.003(5) 0.068(7) 0.004(5)
C54 0.064(6) 0.045(4) 0.083(7) 0.011(4) 0.046(5) 0.011(4)
C55 0.061(5) 0.051(5) 0.077(6) 0.014(4) 0.035(5) 0.010(4)
C56 0.050(4) 0.042(4) 0.054(4) 0.006(3) 0.023(4) 0.010(3)
C57 0.047(4) 0.038(3) 0.045(4) 0.006(3) 0.024(3) 0.002(3)
C58 0.058(5) 0.051(4) 0.058(5) 0.013(4) 0.026(4) -0.006(4)
C59 0.064(5) 0.048(4) 0.067(5) 0.019(4) 0.030(4) 0.007(4)
C60 0.077(6) 0.041(4) 0.072(6) 0.003(4) 0.044(5) -0.005(4)
C61 0.063(5) 0.041(4) 0.053(4) -0.002(3) 0.030(4) -0.003(3)
C62 0.049(4) 0.042(4) 0.043(4) 0.001(3) 0.024(3) 0.002(3)
C63 0.052(4) 0.037(4) 0.050(4) 0.003(3) 0.028(3) 0.002(3)
C64 0.058(5) 0.077(6) 0.058(5) -0.020(4) 0.036(4) -0.014(4)
C65 0.056(6) 0.109(8) 0.082(7) -0.044(6) 0.038(5) -0.026(6)
C66 0.070(6) 0.096(8) 0.059(6) -0.031(6) 0.027(5) -0.012(6)
C67 0.073(6) 0.067(5) 0.053(5) -0.014(4) 0.037(5) -0.005(4)
C68 0.045(4) 0.057(4) 0.055(5) -0.006(4) 0.027(4) -0.004(3)
Cl1 0.0527(14) 0.0478(13) 0.0532(15) 0.0052(11) 0.0294(12) 0.0039(11)
Cl2 0.0492(13) 0.0392(12) 0.0521(14) 0.0018(10) 0.0255(11) -0.0010(10)

loop_
_atom_type_symbol
_atom_type_description
_atom_type_scat_dispersion_real
_atom_type_scat_dispersion_imag
_atom_type_scat_source
C C 0.0033 0.0016 'International Tables Vol C Tables 4.2.6.8 and 6.1.1.4'
H H 0.0000 0.0000 'International Tables Vol C Tables 4.2.6.8 and 6.1.1.4'
Au Au -2.0133 8.8022 'International Tables Vol C Tables 4.2.6.8 and 6.1.1.4'
Cl Cl 0.1484 0.1585 'International Tables Vol C Tables 4.2.6.8 and 6.1.1.4'
N N 0.0061 0.0033 'International Tables Vol C Tables 4.2.6.8 and 6.1.1.4'
O O 0.0106 0.0060 'International Tables Vol C Tables 4.2.6.8 and 6.1.1.4'
P P 0.1023 0.0942 'International Tables Vol C Tables 4.2.6.8 and 6.1.1.4'

loop_
_exptl_crystal_face_index_h
_exptl_crystal_face_index_k
_exptl_crystal_face_index_l
_exptl_crystal_face_perp_dist
1 0 0 0.0590
-1 0 0 0.0510
0 1 0 0.2680
0 -1 0 0.1770
0 0 -1 0.0090
0 0 1 0.0480

loop_
_geom_angle_atom_site_label_1
_geom_angle_atom_site_label_2
_geom_angle_atom_site_label_3
_geom_angle
P1 Au1 P2 87.78(6)
P1 Au1 P3 129.17(6)
P1 Au1 P4 114.77(7)
P3 Au1 P2 114.03(6)
P3 Au1 P4 88.07(6)
P4 Au1 P2 127.90(6)
C1 P1 Au1 118.1(3)
C1 P1 C7 105.9(4)
C1 P1 C14 104.0(3)
C7 P1 Au1 119.7(3)
C14 P1 Au1 103.1(2)
C14 P1 C7 103.9(3)
C15 P2 Au1 101.9(2)
C23 P2 Au1 123.3(3)
C23 P2 C15 103.5(3)
C23 P2 C29 106.9(4)
C29 P2 Au1 115.8(3)
C29 P2 C15 102.3(3)
C35 P3 Au1 117.3(3)
C41 P3 Au1 123.6(3)
C41 P3 C35 105.9(4)
C48 P3 Au1 101.8(2)
C48 P3 C35 100.8(3)
C48 P3 C41 103.9(3)
C49 P4 Au1 102.5(2)
C57 P4 Au1 119.5(3)
C57 P4 C49 102.3(3)
C63 P4 Au1 120.7(2)
C63 P4 C49 106.0(3)
C63 P4 C57 103.5(3)
C13 N1 C17 122.3(6)
C16 N1 C13 110.8(6)
C16 N1 C17 126.2(6)
C47 N2 C51 122.6(6)
C50 N2 C47 110.0(5)
C50 N2 C51 126.7(6)
C2 C1 P1 118.3(6)
C6 C1 P1 122.0(6)
C6 C1 C2 119.4(8)
C3 C2 C1 120.7(8)
C4 C3 C2 119.2(9)
C5 C4 C3 119.9(10)
C4 C5 C6 122.3(9)
C1 C6 C5 118.5(9)
C8 C7 P1 118.9(6)
C12 C7 P1 122.8(6)
C12 C7 C8 118.3(7)
C9 C8 C7 120.8(8)
C8 C9 C10 119.7(8)
C11 C10 C9 120.5(8)
C10 C11 C12 120.6(8)
C7 C12 C11 120.0(8)
O1 C13 N1 126.3(7)
O1 C13 C14 128.4(7)
N1 C13 C14 105.3(6)
C13 C14 P1 129.4(5)
C15 C14 P1 122.5(5)
C15 C14 C13 108.1(6)
C14 C15 P2 124.6(5)
C14 C15 C16 109.1(6)
C16 C15 P2 126.2(5)
O2 C16 N1 126.0(7)
O2 C16 C15 127.4(6)
N1 C16 C15 106.5(6)
C18 C17 N1 120.6(7)
C18 C17 C22 121.3(7)
C22 C17 N1 118.1(7)
C17 C18 C19 119.3(8)
C20 C19 C18 120.3(8)
C19 C20 C21 120.5(8)
C22 C21 C20 119.2(8)
C21 C22 C17 119.3(8)
C24 C23 P2 119.0(6)
C28 C23 P2 122.6(6)
C28 C23 C24 118.1(7)
C25 C24 C23 120.2(7)
C26 C25 C24 120.2(8)
C27 C26 C25 120.4(8)
C26 C27 C28 120.5(8)
C27 C28 C23 120.6(7)
C30 C29 P2 118.7(7)
C30 C29 C34 117.2(8)
C34 C29 P2 124.1(7)
C31 C30 C29 120.3(10)
C32 C31 C30 121.0(10)
C33 C32 C31 119.4(9)
C32 C33 C34 120.2(10)
C33 C34 C29 121.8(9)
C36 C35 P3 118.2(6)
C36 C35 C40 118.9(8)
C40 C35 P3 122.8(7)
C37 C36 C35 121.4(9)
C36 C37 C38 119.9(9)
C39 C38 C37 119.9(9)
C38 C39 C40 120.5(9)
C35 C40 C39 119.5(9)
C42 C41 P3 120.4(6)
C42 C41 C46 119.3(7)
C46 C41 P3 120.0(6)
C43 C42 C41 120.6(8)
C42 C43 C44 120.5(8)
C45 C44 C43 119.5(8)
C44 C45 C46 120.9(8)
C45 C46 C41 119.2(8)
O3 C47 N2 125.5(7)
O3 C47 C48 128.8(7)
N2 C47 C48 105.7(6)
C47 C48 P3 125.0(5)
C49 C48 P3 125.7(6)
C49 C48 C47 108.8(6)
C48 C49 P4 121.8(6)
C48 C49 C50 108.3(6)
C50 C49 P4 129.7(5)
O4 C50 N2 125.9(6)
O4 C50 C49 127.3(6)
N2 C50 C49 106.8(6)
C52 C51 N2 119.0(7)
C52 C51 C56 120.8(7)
C56 C51 N2 120.2(7)
C51 C52 C53 119.3(9)
C54 C53 C52 119.2(9)
C55 C54 C53 120.7(9)
C54 C55 C56 121.7(10)
C51 C56 C55 118.3(8)
C58 C57 P4 121.8(6)
C58 C57 C62 119.1(7)
C62 C57 P4 119.1(6)
C57 C58 C59 120.1(8)
C60 C59 C58 119.5(8)
C59 C60 C61 120.9(8)
C60 C61 C62 119.9(8)
C61 C62 C57 120.5(7)
C64 C63 P4 121.6(6)
C68 C63 P4 119.7(6)
C68 C63 C64 118.7(8)
C63 C64 C65 120.3(8)
C66 C65 C64 120.5(9)
C65 C66 C67 118.7(9)
C68 C67 C66 120.4(8)
C67 C68 C63 121.4(8)
Cl4A C69 Cl3A 113.7(12)
Cl3B C69 Cl4B 108.5(12)
Cl6 C70 Cl5 116.0(10)
Cl7 C71 Cl8 108.6(11)

loop_
_geom_bond_atom_site_label_1
_geom_bond_atom_site_label_2
_geom_bond_distance
Au1 P1 2.4025(18)
Au1 P2 2.4177(19)
Au1 P3 2.4110(18)
Au1 P4 2.4167(19)
P1 C1 1.807(8)
P1 C7 1.829(8)
P1 C14 1.827(7)
P2 C15 1.823(7)
P2 C23 1.810(7)
P2 C29 1.819(9)
P3 C35 1.813(8)
P3 C41 1.810(7)
P3 C48 1.804(8)
P4 C49 1.831(7)
P4 C57 1.822(7)
P4 C63 1.806(8)
O1 C13 1.183(10)
O2 C16 1.213(9)
O3 C47 1.188(9)
O4 C50 1.200(9)
N1 C13 1.417(10)
N1 C16 1.364(9)
N1 C17 1.441(8)
N2 C47 1.423(10)
N2 C50 1.382(9)
N2 C51 1.430(9)
C1 C2 1.399(11)
C1 C6 1.372(11)
C2 C3 1.383(13)
C3 C4 1.373(14)
C4 C5 1.353(15)
C5 C6 1.391(13)
C7 C8 1.399(11)
C7 C12 1.375(12)
C8 C9 1.353(12)
C9 C10 1.382(12)
C10 C11 1.338(13)
C11 C12 1.383(12)
C13 C14 1.514(10)
C14 C15 1.325(10)
C15 C16 1.507(10)
C17 C18 1.371(10)
C17 C22 1.388(12)
C18 C19 1.389(11)
C19 C20 1.363(14)
C20 C21 1.403(13)
C21 C22 1.383(11)
C23 C24 1.409(11)
C23 C28 1.392(10)
C24 C25 1.383(11)
C25 C26 1.375(12)
C26 C27 1.362(12)
C27 C28 1.382(11)
C29 C30 1.389(12)
C29 C34 1.394(12)
C30 C31 1.383(14)
C31 C32 1.379(17)
C32 C33 1.355(16)
C33 C34 1.377(13)
C35 C36 1.385(12)
C35 C40 1.391(11)
C36 C37 1.371(13)
C37 C38 1.407(15)
C38 C39 1.345(15)
C39 C40 1.425(12)
C41 C42 1.385(11)
C41 C46 1.410(11)
C42 C43 1.379(12)
C43 C44 1.388(14)
C44 C45 1.378(13)
C45 C46 1.392(11)
C47 C48 1.508(10)
C48 C49 1.335(10)
C49 C50 1.515(9)
C51 C52 1.375(11)
C51 C56 1.375(11)
C52 C53 1.392(13)
C53 C54 1.370(15)
C54 C55 1.335(14)
C55 C56 1.379(11)
C57 C58 1.378(11)
C57 C62 1.382(11)
C58 C59 1.393(11)
C59 C60 1.360(13)
C60 C61 1.366(13)
C61 C62 1.376(11)
C63 C64 1.387(12)
C63 C68 1.380(10)
C64 C65 1.395(14)
C65 C66 1.364(14)
C66 C67 1.412(14)
C67 C68 1.354(13)
Cl3A C69 1.78(2)
Cl4A C69 1.63(2)
Cl3B C69 1.73(2)
Cl4B C69 1.81(3)
Cl5 C70 1.786(18)
Cl6 C70 1.716(16)
Cl7 C71 1.695(18)
Cl8 C71 1.73(2)
